data_7008409
loop_
_publ_author_name
'Izod, Keith'
'Young, Jonathan'
'Clegg, William'
'Harrington, Ross W.'

_publ_section_title
;
 Effect of peripheral donor substituents on the binding modes of
 phosphinomethanide ligands. Synthesis and crystal structures of alkali
 metal derivatives of an O-functionalised phosphinomethanide ligand.
;
_journal_issue 9
_journal_name_full 'Dalton transactions (Cambridge, England : 2003)'
_journal_page_first 1658
_journal_page_last 1663
_journal_paper_doi 10.1039/b502416a
_journal_year 2005
_chemical_formula_moiety 'C23 H36 K O2 P Si2'
_chemical_formula_sum 'C23 H36 K O2 P Si2'
_chemical_formula_weight 470.77
_chemical_name_systematic
;
?
;
_space_group_IT_number 19
_symmetry_cell_setting orthorhombic
_symmetry_space_group_name_Hall 'P 2ac 2ab'
_symmetry_space_group_name_H-M 'P 21 21 21'
_atom_sites_solution_hydrogens geom
_atom_sites_solution_primary direct
_atom_sites_solution_secondary difmap
_audit_creation_method SHELXL-97
_cell_angle_alpha 90.00
_cell_angle_beta 90.00
_cell_angle_gamma 90.00
_cell_formula_units_Z 4
_cell_length_a 11.0925(19)
_cell_length_b 14.177(3)
_cell_length_c 16.388(3)
_cell_measurement_reflns_used 7706
_cell_measurement_temperature 150(2)
_cell_measurement_theta_max 28.36
_cell_measurement_theta_min 2.22
_cell_volume 2577.2(8)
_computing_cell_refinement 'Bruker SAINT'
_computing_data_collection 'Bruker SMART'
_computing_data_reduction 'Bruker SAINT'
_computing_molecular_graphics 'Bruker SHELXTL'
_computing_publication_material 'Bruker SHELXTL and local programs'
_computing_structure_refinement 'Bruker SHELXTL'
_computing_structure_solution 'Bruker SHELXTL'
_diffrn_ambient_temperature 150(2)
_diffrn_measured_fraction_theta_full 0.998
_diffrn_measured_fraction_theta_max 0.998
_diffrn_measurement_device_type 'Bruker SMART 1K CCD diffractometer'
_diffrn_measurement_method 'thin-slice \w scans'
_diffrn_radiation_monochromator graphite
_diffrn_radiation_source 'sealed tube'
_diffrn_radiation_type MoK\a
_diffrn_radiation_wavelength 0.71073
_diffrn_reflns_av_R_equivalents 0.0679
_diffrn_reflns_av_sigmaI/netI 0.0832
_diffrn_reflns_limit_h_max 13
_diffrn_reflns_limit_h_min -13
_diffrn_reflns_limit_k_max 16
_diffrn_reflns_limit_k_min -16
_diffrn_reflns_limit_l_max 19
_diffrn_reflns_limit_l_min -19
_diffrn_reflns_number 13124
_diffrn_reflns_theta_full 25.00
_diffrn_reflns_theta_max 25.00
_diffrn_reflns_theta_min 1.90
_diffrn_standards_number 0
_exptl_absorpt_coefficient_mu 0.377
_exptl_absorpt_correction_T_max 0.922
_exptl_absorpt_correction_T_min 0.902
_exptl_absorpt_correction_type multi-scan
_exptl_absorpt_process_details SADABS
_exptl_crystal_colour orange
_exptl_crystal_density_diffrn 1.213
_exptl_crystal_density_method 'not measured'
_exptl_crystal_description block
_exptl_crystal_F_000 1008
_exptl_crystal_size_max 0.28
_exptl_crystal_size_mid 0.25
_exptl_crystal_size_min 0.22
_refine_diff_density_max 0.319
_refine_diff_density_min -0.276
_refine_diff_density_rms 0.066
_refine_ls_abs_structure_details 'Flack H D (1983), Acta Cryst. A39, 876-881'
_refine_ls_abs_structure_Flack -0.06(7)
_refine_ls_extinction_method none
_refine_ls_goodness_of_fit_ref 1.071
_refine_ls_hydrogen_treatment constr
_refine_ls_matrix_type full
_refine_ls_number_parameters 270
_refine_ls_number_reflns 4511
_refine_ls_number_restraints 0
_refine_ls_restrained_S_all 1.071
_refine_ls_R_factor_all 0.0750
_refine_ls_R_factor_gt 0.0495
_refine_ls_shift/su_max 0.000
_refine_ls_shift/su_mean 0.000
_refine_ls_structure_factor_coef Fsqd
_refine_ls_weighting_details 'calc w=1/[\s^2^(Fo^2^)+(0.0388P)^2^+0.0000P] where P=(Fo^2^+2Fc^2^)/3'
_refine_ls_weighting_scheme calc
_refine_ls_wR_factor_gt 0.0923
_refine_ls_wR_factor_ref 0.1019
_reflns_number_gt 3510
_reflns_number_total 4511
_reflns_threshold_expression I>2\s(I)
_cod_data_source_file b502416a.txt
_cod_data_source_block ki125_15
_cod_original_cell_volume 2577.1(8)
_cod_database_code 7008409

loop_
_symmetry_equiv_pos_as_xyz
'x, y, z'
'-x+1/2, -y, z+1/2'
'-x, y+1/2, -z+1/2'
'x+1/2, -y+1/2, -z'

loop_
_atom_site_label
_atom_site_type_symbol
_atom_site_fract_x
_atom_site_fract_y
_atom_site_fract_z
_atom_site_U_iso_or_equiv
_atom_site_adp_type
_atom_site_occupancy
_atom_site_symmetry_multiplicity
_atom_site_calc_flag
_atom_site_refinement_flags
_atom_site_disorder_assembly
_atom_site_disorder_group
P1 P 0.52602(9) 0.48002(7) 0.31684(6) 0.0196(2) Uani 1 1 d . . .
K1 K 0.54634(9) 0.22405(7) 0.28072(6) 0.0349(3) Uani 1 1 d . . .
Si1 Si 0.38822(11) 0.63449(8) 0.42631(7) 0.0234(3) Uani 1 1 d . . .
Si2 Si 0.26354(10) 0.50392(8) 0.29070(7) 0.0251(3) Uani 1 1 d . . .
O1 O 0.7517(2) 0.34179(19) 0.27622(18) 0.0314(7) Uani 1 1 d . . .
O2 O 0.5729(3) 0.5961(2) 0.13117(18) 0.0441(9) Uani 1 1 d . . .
C1 C 0.3982(4) 0.5474(3) 0.3440(2) 0.0225(9) Uani 1 1 d . . .
C2 C 0.4474(4) 0.6004(3) 0.5305(2) 0.0377(12) Uani 1 1 d . . .
H2A H 0.3958 0.5512 0.5539 0.057 Uiso 1 1 calc R . .
H2B H 0.4471 0.6558 0.5662 0.057 Uiso 1 1 calc R . .
H2C H 0.5299 0.5764 0.5252 0.057 Uiso 1 1 calc R . .
C3 C 0.4674(4) 0.7506(3) 0.4050(2) 0.0295(10) Uani 1 1 d . . .
H3A H 0.5456 0.7383 0.3794 0.044 Uiso 1 1 calc R . .
H3B H 0.4797 0.7846 0.4564 0.044 Uiso 1 1 calc R . .
H3C H 0.4177 0.7889 0.3683 0.044 Uiso 1 1 calc R . .
C4 C 0.2273(4) 0.6698(3) 0.4480(3) 0.0412(12) Uani 1 1 d . . .
H4A H 0.1852 0.6816 0.3965 0.062 Uiso 1 1 calc R . .
H4B H 0.2266 0.7272 0.4813 0.062 Uiso 1 1 calc R . .
H4C H 0.1867 0.6188 0.4776 0.062 Uiso 1 1 calc R . .
C5 C 0.1320(4) 0.4723(3) 0.3591(3) 0.0473(13) Uani 1 1 d . . .
H5A H 0.1619 0.4400 0.4079 0.071 Uiso 1 1 calc R . .
H5B H 0.0766 0.4307 0.3296 0.071 Uiso 1 1 calc R . .
H5C H 0.0895 0.5300 0.3752 0.071 Uiso 1 1 calc R . .
C6 C 0.1977(4) 0.5880(3) 0.2137(3) 0.0413(12) Uani 1 1 d . . .
H6A H 0.1902 0.6508 0.2382 0.062 Uiso 1 1 calc R . .
H6B H 0.1178 0.5656 0.1970 0.062 Uiso 1 1 calc R . .
H6C H 0.2506 0.5914 0.1660 0.062 Uiso 1 1 calc R . .
C7 C 0.2900(4) 0.3915(3) 0.2326(3) 0.0511(15) Uani 1 1 d . . .
H7A H 0.3534 0.4016 0.1919 0.077 Uiso 1 1 calc R . .
H7B H 0.2154 0.3725 0.2051 0.077 Uiso 1 1 calc R . .
H7C H 0.3151 0.3418 0.2705 0.077 Uiso 1 1 calc R . .
C8 C 0.5705(4) 0.4045(3) 0.4062(2) 0.0216(10) Uani 1 1 d . . .
C9 C 0.4822(4) 0.3853(3) 0.4639(2) 0.0261(10) Uani 1 1 d . . .
H9 H 0.4058 0.4149 0.4583 0.031 Uiso 1 1 calc R . .
C10 C 0.5003(4) 0.3251(3) 0.5292(3) 0.0322(11) Uani 1 1 d . . .
H10 H 0.4381 0.3151 0.5682 0.039 Uiso 1 1 calc R . .
C11 C 0.6097(5) 0.2796(3) 0.5371(3) 0.0363(11) Uani 1 1 d . . .
H11 H 0.6243 0.2385 0.5817 0.044 Uiso 1 1 calc R . .
C12 C 0.6964(4) 0.2947(3) 0.4797(3) 0.0341(11) Uani 1 1 d . . .
H12 H 0.7703 0.2613 0.4844 0.041 Uiso 1 1 calc R . .
C13 C 0.6824(4) 0.3564(3) 0.4146(3) 0.0266(10) Uani 1 1 d . . .
C14 C 0.7862(4) 0.3682(3) 0.3570(3) 0.0297(11) Uani 1 1 d . . .
H14A H 0.8130 0.4348 0.3573 0.036 Uiso 1 1 calc R . .
H14B H 0.8545 0.3285 0.3752 0.036 Uiso 1 1 calc R . .
C15 C 0.8486(4) 0.3550(3) 0.2203(3) 0.0410(12) Uani 1 1 d . . .
H15A H 0.8721 0.4217 0.2198 0.061 Uiso 1 1 calc R . .
H15B H 0.8228 0.3361 0.1655 0.061 Uiso 1 1 calc R . .
H15C H 0.9175 0.3164 0.2371 0.061 Uiso 1 1 calc R . .
C16 C 0.6593(3) 0.5580(3) 0.3144(2) 0.0198(9) Uani 1 1 d . . .
C17 C 0.7125(4) 0.5935(3) 0.3851(3) 0.0262(10) Uani 1 1 d . . .
H17 H 0.6747 0.5816 0.4361 0.031 Uiso 1 1 calc R . .
C18 C 0.8176(4) 0.6451(3) 0.3840(3) 0.0359(12) Uani 1 1 d . . .
H18 H 0.8508 0.6690 0.4333 0.043 Uiso 1 1 calc R . .
C19 C 0.8742(4) 0.6618(3) 0.3106(3) 0.0467(13) Uani 1 1 d . . .
H19 H 0.9475 0.6964 0.3093 0.056 Uiso 1 1 calc R . .
C20 C 0.8254(4) 0.6289(3) 0.2401(3) 0.0438(13) Uani 1 1 d . . .
H20 H 0.8654 0.6410 0.1899 0.053 Uiso 1 1 calc R . .
C21 C 0.7176(4) 0.5777(3) 0.2398(2) 0.0255(10) Uani 1 1 d . . .
C22 C 0.6711(4) 0.5402(3) 0.1602(3) 0.0365(12) Uani 1 1 d . . .
H21A H 0.7369 0.5405 0.1194 0.044 Uiso 1 1 calc R . .
H21B H 0.6441 0.4742 0.1676 0.044 Uiso 1 1 calc R . .
C23 C 0.5205(5) 0.5566(4) 0.0592(3) 0.0596(16) Uani 1 1 d . . .
H23A H 0.5821 0.5516 0.0166 0.089 Uiso 1 1 calc R . .
H23B H 0.4549 0.5974 0.0402 0.089 Uiso 1 1 calc R . .
H23C H 0.4885 0.4938 0.0715 0.089 Uiso 1 1 calc R . .

loop_
_atom_site_aniso_label
_atom_site_aniso_U_11
_atom_site_aniso_U_22
_atom_site_aniso_U_33
_atom_site_aniso_U_23
_atom_site_aniso_U_13
_atom_site_aniso_U_12
P1 0.0166(5) 0.0204(5) 0.0218(5) -0.0018(4) -0.0014(4) -0.0007(5)
K1 0.0398(6) 0.0309(5) 0.0339(6) -0.0045(5) 0.0012(5) -0.0050(5)
Si1 0.0206(6) 0.0235(6) 0.0261(6) -0.0019(5) 0.0019(5) 0.0001(6)
Si2 0.0172(6) 0.0213(6) 0.0369(7) -0.0014(5) -0.0064(5) -0.0007(5)
O1 0.0266(17) 0.0305(16) 0.0370(17) -0.0066(14) 0.0074(15) 0.0016(14)
O2 0.060(3) 0.042(2) 0.0307(18) 0.0027(15) -0.0065(16) 0.0173(17)
C1 0.018(2) 0.021(2) 0.028(2) 0.0036(18) -0.0051(18) 0.0002(19)
C2 0.049(3) 0.037(3) 0.027(2) -0.008(2) 0.003(2) 0.002(2)
C3 0.033(3) 0.027(2) 0.028(2) -0.0052(19) -0.001(2) 0.000(2)
C4 0.032(3) 0.041(3) 0.050(3) -0.009(2) 0.011(2) 0.005(2)
C5 0.034(3) 0.040(3) 0.068(4) 0.003(3) -0.006(3) -0.016(3)
C6 0.039(3) 0.038(3) 0.046(3) 0.004(2) -0.014(2) -0.001(2)
C7 0.031(3) 0.043(3) 0.079(4) -0.029(3) -0.022(3) 0.004(2)
C8 0.024(2) 0.016(2) 0.025(2) -0.0050(17) 0.0017(18) -0.0049(18)
C9 0.022(2) 0.024(2) 0.032(2) -0.003(2) 0.001(2) -0.0071(19)
C10 0.042(3) 0.020(2) 0.035(3) 0.003(2) 0.005(2) -0.009(2)
C11 0.060(3) 0.022(2) 0.027(3) 0.008(2) -0.008(2) -0.002(3)
C12 0.038(3) 0.026(3) 0.038(3) -0.004(2) -0.009(2) 0.007(2)
C13 0.029(3) 0.018(2) 0.032(3) 0.002(2) -0.001(2) -0.002(2)
C14 0.022(2) 0.025(2) 0.042(3) 0.000(2) -0.003(2) 0.010(2)
C15 0.031(3) 0.034(3) 0.057(3) -0.004(2) 0.020(2) 0.003(2)
C16 0.018(2) 0.0098(19) 0.032(2) 0.0017(18) 0.0023(19) 0.0032(17)
C17 0.016(2) 0.026(2) 0.036(3) -0.006(2) 0.003(2) 0.0012(19)
C18 0.028(3) 0.030(3) 0.050(3) -0.014(2) -0.004(2) -0.003(2)
C19 0.030(3) 0.034(3) 0.076(4) -0.003(3) 0.007(3) -0.016(2)
C20 0.041(3) 0.035(3) 0.056(4) 0.014(3) 0.020(3) -0.005(2)
C21 0.028(2) 0.019(2) 0.029(3) 0.0048(18) 0.009(2) 0.005(2)
C22 0.044(3) 0.037(3) 0.029(3) 0.006(2) 0.015(2) 0.009(2)
C23 0.085(4) 0.054(3) 0.040(3) 0.000(3) -0.025(3) 0.008(3)

loop_
_atom_type_symbol
_atom_type_description
_atom_type_scat_dispersion_real
_atom_type_scat_dispersion_imag
_atom_type_scat_source
C C 0.0033 0.0016 'International Tables Vol C Tables 4.2.6.8 and 6.1.1.4'
H H 0.0000 0.0000 'International Tables Vol C Tables 4.2.6.8 and 6.1.1.4'
O O 0.0106 0.0060 'International Tables Vol C Tables 4.2.6.8 and 6.1.1.4'
Si Si 0.0817 0.0704 'International Tables Vol C Tables 4.2.6.8 and 6.1.1.4'
P P 0.1023 0.0942 'International Tables Vol C Tables 4.2.6.8 and 6.1.1.4'
K K 0.2009 0.2494 'International Tables Vol C Tables 4.2.6.8 and 6.1.1.4'

loop_
_geom_angle_atom_site_label_1
_geom_angle_atom_site_label_2
_geom_angle_atom_site_label_3
_geom_angle
_geom_angle_site_symmetry_1
_geom_angle_site_symmetry_3
_geom_angle_publ_flag
K1 P1 C1 128.47(13) . . ?
K1 P1 C8 63.14(12) . . ?
K1 P1 C16 122.50(12) . . ?
C1 P1 C8 108.80(18) . . ?
C1 P1 C16 108.94(17) . . ?
C8 P1 C16 98.47(17) . . ?
P1 K1 P1 158.18(3) . 3_645 ?
P1 K1 O1 58.10(6) . . ?
P1 K1 O1 132.87(6) 3_645 . ?
P1 K1 O2 123.52(8) . 3_645 ?
P1 K1 O2 61.07(7) 3_645 3_645 ?
P1 K1 C1 149.42(8) . 3_645 ?
P1 K1 C1 26.81(7) 3_645 3_645 ?
P1 K1 C8 30.60(7) . . ?
P1 K1 C8 164.41(8) 3_645 . ?
P1 K1 C13 49.67(7) . . ?
P1 K1 C13 152.07(8) 3_645 . ?
P1 K1 C14 55.04(7) . . ?
P1 K1 C14 143.48(7) 3_645 . ?
P1 K1 C16 132.03(7) . 3_645 ?
P1 K1 C16 28.12(6) 3_645 3_645 ?
P1 K1 C21 122.17(7) . 3_645 ?
P1 K1 C21 44.18(7) 3_645 3_645 ?
O1 K1 O2 144.61(10) . 3_645 ?
O1 K1 C1 106.42(9) . 3_645 ?
O1 K1 C8 59.44(9) . . ?
O1 K1 C13 45.87(9) . . ?
O1 K1 C14 21.98(9) . . ?
O1 K1 C16 151.49(9) . 3_645 ?
O1 K1 C21 173.10(9) . 3_645 ?
O2 K1 C1 84.92(10) 3_645 3_645 ?
O2 K1 C8 103.34(10) 3_645 . ?
O2 K1 C13 104.87(10) 3_645 . ?
O2 K1 C14 124.55(10) 3_645 . ?
O2 K1 C16 58.67(9) 3_645 3_645 ?
O2 K1 C21 41.97(9) 3_645 3_645 ?
C1 K1 C8 164.54(10) 3_645 . ?
C1 K1 C13 140.36(10) 3_645 . ?
C1 K1 C14 120.83(10) 3_645 . ?
C1 K1 C16 49.99(9) 3_645 3_645 ?
C1 K1 C21 69.87(10) 3_645 3_645 ?
C8 K1 C13 25.08(9) . . ?
C8 K1 C14 43.76(9) . . ?
C8 K1 C16 145.42(10) . 3_645 ?
C8 K1 C21 124.87(10) . 3_645 ?
C13 K1 C14 24.73(10) . . ?
C13 K1 C16 162.54(10) . 3_645 ?
C13 K1 C21 140.41(10) . 3_645 ?
C14 K1 C16 170.82(9) . 3_645 ?
C14 K1 C21 164.74(10) . 3_645 ?
C16 K1 C21 22.50(8) 3_645 3_645 ?
K1 Si1 C1 62.86(13) 3_655 . ?
K1 Si1 C2 148.05(15) 3_655 . ?
K1 Si1 C3 56.11(12) 3_655 . ?
K1 Si1 C4 105.54(16) 3_655 . ?
C1 Si1 C2 118.09(19) . . ?
C1 Si1 C3 114.93(18) . . ?
C1 Si1 C4 112.0(2) . . ?
C2 Si1 C3 103.1(2) . . ?
C2 Si1 C4 103.0(2) . . ?
C3 Si1 C4 104.0(2) . . ?
C1 Si2 C5 115.1(2) . . ?
C1 Si2 C6 114.95(19) . . ?
C1 Si2 C7 113.46(19) . . ?
C5 Si2 C6 104.3(2) . . ?
C5 Si2 C7 102.7(2) . . ?
C6 Si2 C7 105.0(2) . . ?
K1 O1 C14 110.3(2) . . ?
K1 O1 C15 134.7(2) . . ?
C14 O1 C15 111.1(3) . . ?
K1 O2 C22 125.1(2) 3_655 . ?
K1 O2 C23 120.7(3) 3_655 . ?
C22 O2 C23 111.6(3) . . ?
P1 C1 K1 96.01(16) . 3_655 ?
P1 C1 Si1 126.8(2) . . ?
P1 C1 Si2 110.6(2) . . ?
K1 C1 Si1 87.45(14) 3_655 . ?
K1 C1 Si2 96.41(15) 3_655 . ?
Si1 C1 Si2 121.8(2) . . ?
Si1 C2 H2A 109.5 . . ?
Si1 C2 H2B 109.5 . . ?
Si1 C2 H2C 109.5 . . ?
H2A C2 H2B 109.5 . . ?
H2A C2 H2C 109.5 . . ?
H2B C2 H2C 109.5 . . ?
Si1 C3 H3A 109.5 . . ?
Si1 C3 H3B 109.5 . . ?
Si1 C3 H3C 109.5 . . ?
H3A C3 H3B 109.5 . . ?
H3A C3 H3C 109.5 . . ?
H3B C3 H3C 109.5 . . ?
Si1 C4 H4A 109.5 . . ?
Si1 C4 H4B 109.5 . . ?
Si1 C4 H4C 109.5 . . ?
H4A C4 H4B 109.5 . . ?
H4A C4 H4C 109.5 . . ?
H4B C4 H4C 109.5 . . ?
Si2 C5 H5A 109.5 . . ?
Si2 C5 H5B 109.5 . . ?
Si2 C5 H5C 109.5 . . ?
H5A C5 H5B 109.5 . . ?
H5A C5 H5C 109.5 . . ?
H5B C5 H5C 109.5 . . ?
Si2 C6 H6A 109.5 . . ?
Si2 C6 H6B 109.5 . . ?
Si2 C6 H6C 109.5 . . ?
H6A C6 H6B 109.5 . . ?
H6A C6 H6C 109.5 . . ?
H6B C6 H6C 109.5 . . ?
Si2 C7 H7A 109.5 . . ?
Si2 C7 H7B 109.5 . . ?
Si2 C7 H7C 109.5 . . ?
H7A C7 H7B 109.5 . . ?
H7A C7 H7C 109.5 . . ?
H7B C7 H7C 109.5 . . ?
P1 C8 K1 86.25(13) . . ?
P1 C8 C9 117.2(3) . . ?
P1 C8 C13 125.3(3) . . ?
K1 C8 C9 102.4(2) . . ?
K1 C8 C13 76.1(2) . . ?
C9 C8 C13 117.0(4) . . ?
C8 C9 H9 118.5 . . ?
C8 C9 C10 123.1(4) . . ?
H9 C9 C10 118.5 . . ?
C9 C10 H10 120.4 . . ?
C9 C10 C11 119.2(4) . . ?
H10 C10 C11 120.4 . . ?
C10 C11 H11 120.5 . . ?
C10 C11 C12 118.9(4) . . ?
H11 C11 C12 120.5 . . ?
C11 C12 H12 118.3 . . ?
C11 C12 C13 123.4(4) . . ?
H12 C12 C13 118.3 . . ?
K1 C13 C8 78.9(2) . . ?
K1 C13 C12 101.9(3) . . ?
K1 C13 C14 89.8(2) . . ?
C8 C13 C12 118.3(4) . . ?
C8 C13 C14 123.7(4) . . ?
C12 C13 C14 117.9(4) . . ?
K1 C14 O1 47.75(18) . . ?
K1 C14 C13 65.5(2) . . ?
K1 C14 H14A 140.3 . . ?
K1 C14 H14B 110.4 . . ?
O1 C14 C13 110.4(3) . . ?
O1 C14 H14A 109.6 . . ?
O1 C14 H14B 109.6 . . ?
C13 C14 H14A 109.6 . . ?
C13 C14 H14B 109.6 . . ?
H14A C14 H14B 108.1 . . ?
O1 C15 H15A 109.5 . . ?
O1 C15 H15B 109.5 . . ?
O1 C15 H15C 109.5 . . ?
H15A C15 H15B 109.5 . . ?
H15A C15 H15C 109.5 . . ?
H15B C15 H15C 109.5 . . ?
P1 C16 C17 122.5(3) . . ?
P1 C16 C21 120.3(3) . . ?
C17 C16 C21 117.0(4) . . ?
C16 C17 H17 118.7 . . ?
C16 C17 C18 122.7(4) . . ?
H17 C17 C18 118.7 . . ?
C17 C18 H18 120.4 . . ?
C17 C18 C19 119.3(4) . . ?
H18 C18 C19 120.4 . . ?
C18 C19 H19 119.9 . . ?
C18 C19 C20 120.1(4) . . ?
H19 C19 C20 119.9 . . ?
C19 C20 H20 119.3 . . ?
C19 C20 C21 121.5(4) . . ?
H20 C20 C21 119.3 . . ?
C16 C21 C20 119.4(4) . . ?
C16 C21 C22 121.7(4) . . ?
C20 C21 C22 118.8(4) . . ?
O2 C22 C21 110.8(3) . . ?
O2 C22 H21A 109.5 . . ?
O2 C22 H21B 109.5 . . ?
C21 C22 H21A 109.5 . . ?
C21 C22 H21B 109.5 . . ?
H21A C22 H21B 108.1 . . ?
O2 C23 H23A 109.5 . . ?
O2 C23 H23B 109.5 . . ?
O2 C23 H23C 109.5 . . ?
H23A C23 H23B 109.5 . . ?
H23A C23 H23C 109.5 . . ?
H23B C23 H23C 109.5 . . ?

loop_
_geom_bond_atom_site_label_1
_geom_bond_atom_site_label_2
_geom_bond_distance
_geom_bond_site_symmetry_2
_geom_bond_publ_flag
P1 K1 3.6836(15) . ?
P1 C1 1.767(4) . ?
P1 C8 1.879(4) . ?
P1 C16 1.846(4) . ?
K1 P1 3.8948(15) 3_645 ?
K1 O1 2.825(3) . ?
K1 O2 2.669(3) 3_645 ?
K1 C1 3.291(4) 3_645 ?
K1 C8 3.293(4) . ?
K1 C13 3.258(4) . ?
K1 C14 3.580(4) . ?
K1 C16 3.630(4) 3_645 ?
K1 C21 3.604(4) 3_645 ?
Si1 K1 3.6947(16) 3_655 ?
Si1 C1 1.832(4) . ?
Si1 C2 1.892(4) . ?
Si1 C3 1.898(4) . ?
Si1 C4 1.887(4) . ?
Si2 C1 1.837(4) . ?
Si2 C5 1.894(5) . ?
Si2 C6 1.883(4) . ?
Si2 C7 1.879(4) . ?
O1 C14 1.429(5) . ?
O1 C15 1.425(5) . ?
O2 K1 2.669(3) 3_655 ?
O2 C22 1.429(5) . ?
O2 C23 1.429(5) . ?
C1 K1 3.291(4) 3_655 ?
C2 H2A 0.980 . ?
C2 H2B 0.980 . ?
C2 H2C 0.980 . ?
C3 H3A 0.980 . ?
C3 H3B 0.980 . ?
C3 H3C 0.980 . ?
C4 H4A 0.980 . ?
C4 H4B 0.980 . ?
C4 H4C 0.980 . ?
C5 H5A 0.980 . ?
C5 H5B 0.980 . ?
C5 H5C 0.980 . ?
C6 H6A 0.980 . ?
C6 H6B 0.980 . ?
C6 H6C 0.980 . ?
C7 H7A 0.980 . ?
C7 H7B 0.980 . ?
C7 H7C 0.980 . ?
C8 C9 1.390(5) . ?
C8 C13 1.423(5) . ?
C9 H9 0.950 . ?
C9 C10 1.384(5) . ?
C10 H10 0.950 . ?
C10 C11 1.380(6) . ?
C11 H11 0.950 . ?
C11 C12 1.362(6) . ?
C12 H12 0.950 . ?
C12 C13 1.388(6) . ?
C13 C14 1.498(6) . ?
C14 H14A 0.990 . ?
C14 H14B 0.990 . ?
C15 H15A 0.980 . ?
C15 H15B 0.980 . ?
C15 H15C 0.980 . ?
C16 C17 1.394(6) . ?
C16 C21 1.411(5) . ?
C17 H17 0.950 . ?
C17 C18 1.377(6) . ?
C18 H18 0.950 . ?
C18 C19 1.376(6) . ?
C19 H19 0.950 . ?
C19 C20 1.358(7) . ?
C20 H20 0.950 . ?
C20 C21 1.400(6) . ?
C21 C22 1.499(6) . ?
C22 H21A 0.990 . ?
C22 H21B 0.990 . ?
C23 H23A 0.980 . ?
C23 H23B 0.980 . ?
C23 H23C 0.980 . ?
